data_2231872
loop_
_publ_author_name
'Lu, Rong'
'Xia, Hua'
'L\"u, Xingqiang'
'Zhao, Shunsheng'

_publ_section_title
;
 (<i>Z</i>)-4-[(2-Aminoanilino)(phenyl)methylidene]-3-methyl-1-phenyl-1<i>H</i>-pyrazol-5(4<i>H</i>)-one
;
_journal_coeditor_code FY2020
_journal_issue 10
_journal_name_full 'Acta Crystallographica Section E'
_journal_page_first o2701
_journal_paper_doi 10.1107/S1600536811037470
_journal_volume 67
_journal_year 2011
_chemical_formula_iupac 'C23 H20 N4 O'
_chemical_formula_moiety 'C23 H20 N4 O'
_chemical_formula_sum 'C23 H20 N4 O'
_chemical_formula_weight 368.43
_chemical_name_systematic
;
(<i>Z</i>)-4-[(2-Aminoanilino)(phenyl)methylidene]-3-methyl-1-phenyl-
1<i>H</i>-pyrazol-5(4<i>H</i>)-one
;
_space_group_IT_number 14
_symmetry_cell_setting monoclinic
_symmetry_space_group_name_Hall '-P 2ybc'
_symmetry_space_group_name_H-M 'P 1 21/c 1'
_atom_sites_solution_hydrogens geom
_atom_sites_solution_primary direct
_atom_sites_solution_secondary difmap
_audit_creation_method SHELXL97
_cell_angle_alpha 90.00
_cell_angle_beta 97.840(4)
_cell_angle_gamma 90.00
_cell_formula_units_Z 4
_cell_length_a 9.200(2)
_cell_length_b 21.680(5)
_cell_length_c 9.608(2)
_cell_measurement_reflns_used 10250
_cell_measurement_temperature 273(2)
_cell_measurement_theta_max 25.10
_cell_measurement_theta_min 1.88
_cell_volume 1898.5(7)
_computing_cell_refinement 'SAINT (Bruker, 2001)'
_computing_data_collection 'SMART (Bruker, 2001)'
_computing_data_reduction 'SAINT (Bruker, 2001)'
_computing_molecular_graphics 'SHELXTL (Sheldrick, 2008)'
_computing_publication_material 'SHELXTL (Sheldrick, 2008) and local programs'
_computing_structure_refinement 'SHELXL97 (Sheldrick, 2008)'
_computing_structure_solution 'SHELXS97 (Sheldrick, 2008)'
_diffrn_ambient_temperature 273(2)
_diffrn_measured_fraction_theta_full 0.999
_diffrn_measured_fraction_theta_max 0.999
_diffrn_measurement_device_type 'Bruker SMART 1K CCD area-detector'
_diffrn_measurement_method 'thin-slice \w'
_diffrn_radiation_monochromator graphite
_diffrn_radiation_source 'fine-focus sealed tube'
_diffrn_radiation_type MoK\a
_diffrn_radiation_wavelength 0.71073
_diffrn_reflns_av_R_equivalents 0.0385
_diffrn_reflns_av_sigmaI/netI 0.0502
_diffrn_reflns_limit_h_max 10
_diffrn_reflns_limit_h_min -8
_diffrn_reflns_limit_k_max 25
_diffrn_reflns_limit_k_min -25
_diffrn_reflns_limit_l_max 9
_diffrn_reflns_limit_l_min -11
_diffrn_reflns_number 9447
_diffrn_reflns_theta_full 25.10
_diffrn_reflns_theta_max 25.10
_diffrn_reflns_theta_min 1.88
_exptl_absorpt_coefficient_mu 0.082
_exptl_absorpt_correction_T_max 1.0000
_exptl_absorpt_correction_T_min 0.8572
_exptl_absorpt_correction_type multi-scan
_exptl_absorpt_process_details '(SADABS; Sheldrick, 2004)'
_exptl_crystal_colour orange
_exptl_crystal_density_diffrn 1.289
_exptl_crystal_density_method 'not measured'
_exptl_crystal_description block
_exptl_crystal_F_000 776
_exptl_crystal_size_max 0.30
_exptl_crystal_size_mid 0.20
_exptl_crystal_size_min 0.20
_refine_diff_density_max 0.199
_refine_diff_density_min -0.240
_refine_ls_goodness_of_fit_ref 0.938
_refine_ls_hydrogen_treatment mixed
_refine_ls_matrix_type full
_refine_ls_number_parameters 258
_refine_ls_number_reflns 3369
_refine_ls_number_restraints 0
_refine_ls_restrained_S_all 0.938
_refine_ls_R_factor_all 0.0754
_refine_ls_R_factor_gt 0.0428
_refine_ls_shift/su_max 0.000
_refine_ls_shift/su_mean 0.000
_refine_ls_structure_factor_coef Fsqd
_refine_ls_weighting_details 'calc w = 1/[\s^2^(Fo^2^)+(0.0677P)^2^] where P=(Fo^2^+2Fc^2^)/3'
_refine_ls_weighting_scheme calc
_refine_ls_wR_factor_gt 0.1118
_refine_ls_wR_factor_ref 0.1190
_reflns_number_gt 1983
_reflns_number_total 3369
_reflns_threshold_expression I>2sigma(I)
_cod_data_source_file fy2020.cif
_cod_data_source_block I
_cod_original_cell_volume 1898.4(7)
_cod_original_sg_symbol_H-M 'P 21/c'
_cod_database_code 2231872
_cod_database_fobs_code 2231872

loop_
_symmetry_equiv_pos_as_xyz
'x, y, z'
'-x, y+1/2, -z+1/2'
'-x, -y, -z'
'x, -y-1/2, z-1/2'

loop_
_atom_site_type_symbol
_atom_site_label
_atom_site_fract_x
_atom_site_fract_y
_atom_site_fract_z
_atom_site_U_iso_or_equiv
_atom_site_adp_type
_atom_site_calc_flag
_atom_site_refinement_flags
_atom_site_occupancy
_atom_site_symmetry_multiplicity
N N1 0.34922(16) 0.43731(6) 1.14992(14) 0.0474(4) Uani d . 1 1
O O1 0.24396(16) 0.42406(6) 0.91531(13) 0.0633(4) Uani d . 1 1
N N2 0.40425(17) 0.48648(7) 1.23643(14) 0.0496(4) Uani d . 1 1
N N3 0.20658(17) 0.53669(7) 0.78768(14) 0.0507(5) Uani d . 1 1
N N4 0.30500(17) 0.51166(7) 0.53720(16) 0.0606(5) Uani d . 1 1
H H4A 0.3527 0.4993 0.6155 0.073 Uiso calc R 1 1
H H4B 0.3353 0.5021 0.4592 0.073 Uiso calc R 1 1
C C7 0.2924(2) 0.45725(8) 1.01684(18) 0.0474(5) Uani d . 1 1
C C8 0.30147(19) 0.52375(8) 1.02509(17) 0.0439(5) Uani d . 1 1
C C11 0.24301(19) 0.56189(8) 0.91417(18) 0.0447(5) Uani d . 1 1
C C6 0.3536(2) 0.37681(8) 1.20613(19) 0.0484(5) Uani d . 1 1
C C18 0.1294(2) 0.56260(8) 0.66247(18) 0.0444(5) Uani d . 1 1
C C23 0.1803(2) 0.54668(8) 0.53687(18) 0.0437(5) Uani d . 1 1
C C9 0.3752(2) 0.53710(8) 1.16249(18) 0.0464(5) Uani d . 1 1
C C12 0.2170(2) 0.62851(8) 0.93519(19) 0.0463(5) Uani d . 1 1
C C19 0.0030(2) 0.59683(9) 0.6613(2) 0.0556(5) Uani d . 1 1
H H19A -0.0302 0.6068 0.7457 0.067 Uiso calc R 1 1
C C22 0.0969(2) 0.56593(8) 0.41134(19) 0.0521(5) Uani d . 1 1
H H22A 0.1273 0.5553 0.3261 0.063 Uiso calc R 1 1
C C20 -0.0747(2) 0.61646(9) 0.5361(2) 0.0589(6) Uani d . 1 1
H H20A -0.1581 0.6407 0.5360 0.071 Uiso calc R 1 1
C C21 -0.0276(2) 0.59984(9) 0.4113(2) 0.0560(6) Uani d . 1 1
H H21A -0.0812 0.6118 0.3265 0.067 Uiso calc R 1 1
C C10 0.4277(2) 0.59724(9) 1.2264(2) 0.0634(6) Uani d . 1 1
H H10A 0.4739 0.5905 1.3209 0.095 Uiso calc R 1 1
H H10B 0.3458 0.6247 1.2271 0.095 Uiso calc R 1 1
H H10C 0.4971 0.6152 1.1722 0.095 Uiso calc R 1 1
C C5 0.4291(2) 0.36538(10) 1.3386(2) 0.0614(6) Uani d . 1 1
H H5A 0.4777 0.3973 1.3905 0.074 Uiso calc R 1 1
C C1 0.2792(3) 0.32924(9) 1.1319(2) 0.0670(6) Uani d . 1 1
H H1A 0.2265 0.3365 1.0438 0.080 Uiso calc R 1 1
C C17 0.2816(2) 0.67312(9) 0.8609(2) 0.0592(6) Uani d . 1 1
H H17A 0.3417 0.6617 0.7949 0.071 Uiso calc R 1 1
C C14 0.0998(3) 0.70835(12) 1.0518(3) 0.0808(8) Uani d . 1 1
H H14A 0.0365 0.7202 1.1147 0.097 Uiso calc R 1 1
C C4 0.4318(3) 0.30662(12) 1.3930(2) 0.0780(7) Uani d . 1 1
H H4C 0.4834 0.2991 1.4815 0.094 Uiso calc R 1 1
C C16 0.2562(3) 0.73473(10) 0.8853(3) 0.0779(8) Uani d . 1 1
H H16A 0.3003 0.7646 0.8357 0.094 Uiso calc R 1 1
C C15 0.1671(3) 0.75248(12) 0.9814(3) 0.0877(9) Uani d . 1 1
H H15A 0.1526 0.7941 0.9985 0.105 Uiso calc R 1 1
C C2 0.2838(3) 0.27058(10) 1.1899(3) 0.0884(8) Uani d . 1 1
H H2B 0.2341 0.2385 1.1396 0.106 Uiso calc R 1 1
C C13 0.1247(2) 0.64666(10) 1.0308(2) 0.0636(6) Uani d . 1 1
H H13A 0.0797 0.6171 1.0806 0.076 Uiso calc R 1 1
C C3 0.3600(3) 0.25895(11) 1.3197(3) 0.0867(8) Uani d . 1 1
H H3B 0.3630 0.2194 1.3574 0.104 Uiso calc R 1 1
H H1C 0.220(2) 0.4928(10) 0.787(2) 0.070(6) Uiso d . 1 1

loop_
_atom_site_aniso_label
_atom_site_aniso_U_11
_atom_site_aniso_U_22
_atom_site_aniso_U_33
_atom_site_aniso_U_12
_atom_site_aniso_U_13
_atom_site_aniso_U_23
N1 0.0579(11) 0.0482(9) 0.0345(9) 0.0048(7) 0.0009(7) -0.0006(7)
O1 0.0923(11) 0.0558(8) 0.0373(8) 0.0027(7) -0.0070(7) -0.0063(6)
N2 0.0593(11) 0.0532(9) 0.0348(9) 0.0034(8) 0.0009(7) -0.0044(7)
N3 0.0710(12) 0.0487(10) 0.0317(9) 0.0107(8) 0.0045(8) 0.0002(7)
N4 0.0600(12) 0.0826(12) 0.0390(9) 0.0162(9) 0.0059(8) -0.0078(8)
C7 0.0540(13) 0.0530(11) 0.0349(11) 0.0074(9) 0.0053(9) -0.0008(9)
C8 0.0516(12) 0.0470(10) 0.0328(10) 0.0056(9) 0.0053(9) -0.0003(8)
C11 0.0472(12) 0.0533(11) 0.0345(11) 0.0033(9) 0.0094(9) 0.0002(8)
C6 0.0535(13) 0.0518(11) 0.0412(11) 0.0128(9) 0.0107(9) 0.0037(9)
C18 0.0514(12) 0.0450(10) 0.0360(11) 0.0013(9) 0.0030(9) 0.0020(8)
C23 0.0496(12) 0.0431(10) 0.0374(11) -0.0043(9) 0.0026(9) -0.0032(8)
C9 0.0511(12) 0.0519(11) 0.0368(11) 0.0043(9) 0.0083(9) -0.0029(9)
C12 0.0514(13) 0.0478(11) 0.0387(10) 0.0043(9) 0.0023(9) -0.0017(8)
C19 0.0593(14) 0.0597(12) 0.0488(13) 0.0046(11) 0.0108(10) -0.0011(9)
C22 0.0604(14) 0.0598(12) 0.0349(11) -0.0094(11) 0.0021(9) 0.0006(9)
C20 0.0523(14) 0.0586(12) 0.0640(15) 0.0066(10) 0.0011(11) 0.0047(10)
C21 0.0582(14) 0.0584(12) 0.0479(13) -0.0035(11) -0.0058(11) 0.0062(10)
C10 0.0738(15) 0.0611(12) 0.0527(13) -0.0036(11) -0.0010(11) -0.0094(10)
C5 0.0581(14) 0.0749(14) 0.0510(13) 0.0100(11) 0.0069(11) 0.0136(11)
C1 0.0972(18) 0.0512(12) 0.0512(13) 0.0067(12) 0.0052(12) -0.0013(10)
C17 0.0594(14) 0.0607(13) 0.0559(13) -0.0024(11) 0.0023(11) 0.0036(10)
C14 0.0823(19) 0.0806(17) 0.0775(18) 0.0269(14) 0.0038(14) -0.0240(14)
C4 0.0871(19) 0.0848(17) 0.0628(15) 0.0292(14) 0.0128(13) 0.0267(14)
C16 0.0868(19) 0.0544(15) 0.0843(18) -0.0080(12) -0.0180(15) 0.0113(12)
C15 0.101(2) 0.0552(14) 0.097(2) 0.0219(15) -0.0250(17) -0.0167(15)
C2 0.143(3) 0.0514(14) 0.0723(18) 0.0021(14) 0.0209(17) -0.0010(12)
C13 0.0708(16) 0.0670(13) 0.0543(13) 0.0116(11) 0.0137(12) -0.0078(10)
C3 0.128(2) 0.0603(15) 0.0780(18) 0.0322(15) 0.0379(17) 0.0195(14)

loop_
_atom_type_symbol
_atom_type_description
_atom_type_scat_dispersion_real
_atom_type_scat_dispersion_imag
_atom_type_scat_source
C C 0.0033 0.0016 'International Tables Vol C Tables 4.2.6.8 and 6.1.1.4'
H H 0.0000 0.0000 'International Tables Vol C Tables 4.2.6.8 and 6.1.1.4'
N N 0.0061 0.0033 'International Tables Vol C Tables 4.2.6.8 and 6.1.1.4'
O O 0.0106 0.0060 'International Tables Vol C Tables 4.2.6.8 and 6.1.1.4'

loop_
_geom_angle_atom_site_label_1
_geom_angle_atom_site_label_2
_geom_angle_atom_site_label_3
_geom_angle
C7 N1 N2 111.75(13)
C7 N1 C6 128.99(15)
N2 N1 C6 119.23(14)
C9 N2 N1 106.48(13)
C11 N3 C18 129.94(16)
C11 N3 H1C 113.5(11)
C18 N3 H1C 115.6(11)
C23 N4 H4A 120.0
C23 N4 H4B 120.0
H4A N4 H4B 120.0
O1 C7 N1 126.42(16)
O1 C7 C8 129.15(16)
N1 C7 C8 104.43(14)
C11 C8 C9 132.03(16)
C11 C8 C7 122.34(15)
C9 C8 C7 105.62(14)
N3 C11 C8 118.40(16)
N3 C11 C12 119.89(15)
C8 C11 C12 121.68(15)
C1 C6 C5 119.43(18)
C1 C6 N1 120.54(17)
C5 C6 N1 120.00(17)
C19 C18 C23 120.54(17)
C19 C18 N3 122.79(17)
C23 C18 N3 116.40(16)
N4 C23 C18 120.83(16)
N4 C23 C22 121.65(17)
C18 C23 C22 117.49(18)
N2 C9 C8 111.47(15)
N2 C9 C10 118.43(16)
C8 C9 C10 130.00(17)
C17 C12 C13 119.14(18)
C17 C12 C11 121.51(18)
C13 C12 C11 119.35(18)
C18 C19 C20 120.60(19)
C18 C19 H19A 119.7
C20 C19 H19A 119.7
C21 C22 C23 121.51(19)
C21 C22 H22A 119.2
C23 C22 H22A 119.2
C21 C20 C19 119.4(2)
C21 C20 H20A 120.3
C19 C20 H20A 120.3
C22 C21 C20 120.38(18)
C22 C21 H21A 119.8
C20 C21 H21A 119.8
C9 C10 H10A 109.5
C9 C10 H10B 109.5
H10A C10 H10B 109.5
C9 C10 H10C 109.5
H10A C10 H10C 109.5
H10B C10 H10C 109.5
C4 C5 C6 119.6(2)
C4 C5 H5A 120.2
C6 C5 H5A 120.2
C6 C1 C2 119.4(2)
C6 C1 H1A 120.3
C2 C1 H1A 120.3
C16 C17 C12 119.7(2)
C16 C17 H17A 120.2
C12 C17 H17A 120.2
C15 C14 C13 120.7(2)
C15 C14 H14A 119.6
C13 C14 H14A 119.6
C3 C4 C5 121.4(2)
C3 C4 H4C 119.3
C5 C4 H4C 119.3
C15 C16 C17 121.0(2)
C15 C16 H16A 119.5
C17 C16 H16A 119.5
C14 C15 C16 119.3(2)
C14 C15 H15A 120.3
C16 C15 H15A 120.3
C3 C2 C1 121.3(2)
C3 C2 H2B 119.4
C1 C2 H2B 119.4
C14 C13 C12 120.1(2)
C14 C13 H13A 120.0
C12 C13 H13A 120.0
C2 C3 C4 118.8(2)
C2 C3 H3B 120.6
C4 C3 H3B 120.6

loop_
_geom_bond_atom_site_label_1
_geom_bond_atom_site_label_2
_geom_bond_distance
N1 C7 1.383(2)
N1 N2 1.4031(18)
N1 C6 1.417(2)
O1 C7 1.2446(19)
N2 C9 1.315(2)
N3 C11 1.333(2)
N3 C18 1.426(2)
N3 H1C 0.96(2)
N4 C23 1.376(2)
N4 H4A 0.8600
N4 H4B 0.8600
C7 C8 1.446(2)
C8 C11 1.397(2)
C8 C9 1.429(2)
C11 C12 1.482(2)
C6 C1 1.381(3)
C6 C5 1.387(3)
C18 C19 1.378(3)
C18 C23 1.396(2)
C23 C22 1.402(2)
C9 C10 1.493(3)
C12 C17 1.383(3)
C12 C13 1.390(3)
C19 C20 1.380(3)
C19 H19A 0.9300
C22 C21 1.361(3)
C22 H22A 0.9300
C20 C21 1.377(3)
C20 H20A 0.9300
C21 H21A 0.9300
C10 H10A 0.9600
C10 H10B 0.9600
C10 H10C 0.9600
C5 C4 1.376(3)
C5 H5A 0.9300
C1 C2 1.387(3)
C1 H1A 0.9300
C17 C16 1.381(3)
C17 H17A 0.9300
C14 C15 1.368(3)
C14 C13 1.377(3)
C14 H14A 0.9300
C4 C3 1.369(3)
C4 H4C 0.9300
C16 C15 1.371(4)
C16 H16A 0.9300
C15 H15A 0.9300
C2 C3 1.368(3)
C2 H2B 0.9300
C13 H13A 0.9300
C3 H3B 0.9300

loop_
_geom_hbond_atom_site_label_D
_geom_hbond_atom_site_label_H
_geom_hbond_atom_site_label_A
_geom_hbond_site_symmetry_A
_geom_hbond_distance_DH
_geom_hbond_distance_HA
_geom_hbond_distance_DA
_geom_hbond_angle_DHA
_geom_hbond_publ_flag
N3 H1C O1 . 0.96(2) 1.93(2) 2.733(2) 139.8(16) y
N4 H4B N2 1_554 0.86 2.34 3.194(2) 173.4 y
N4 H4A N2 3_667 0.86 2.50 3.209(2) 140.3 y

loop_
_cod_related_entry_id
_cod_related_entry_database
_cod_related_entry_code
1 ChemSpider 30657026
